data_4305752
loop_
_publ_author_name
'Peili Teo'
'L. L. Koh'
'T. S. Andy Hor'

_publ_section_title
;
Oligo- and Polymeric PdII and PtII Using Pyridyl Carboxylate Spacers for
Topology Control
;
_journal_name_full 'Inorganic Chemistry'
_journal_page_first 6464
_journal_page_last 6474
_journal_paper_doi 10.1021/ic8007238
_journal_volume 47
_journal_year 2008
_chemical_formula_sum 'C45.5 H36.5 Cl7.5 F3 Fe N O5 P2 Pd S'
_chemical_formula_weight 1256.38
_chemical_name_systematic
; 
 ? 
;
_space_group_IT_number 9
_symmetry_cell_setting monoclinic
_symmetry_space_group_name_Hall 'C -2yc'
_symmetry_space_group_name_H-M 'C 1 c 1'
_atom_sites_solution_hydrogens geom
_atom_sites_solution_primary direct
_atom_sites_solution_secondary difmap
_audit_creation_method SHELXL-97
_cell_angle_alpha 90.00
_cell_angle_beta 104.9660(10)
_cell_angle_gamma 90.00
_cell_formula_units_Z 4
_cell_length_a 20.7213(8)
_cell_length_b 17.4187(6)
_cell_length_c 15.0553(5)
_cell_measurement_reflns_used 4080
_cell_measurement_temperature 223(2)
_cell_measurement_theta_max 27.49
_cell_measurement_theta_min 2.26
_cell_volume 5249.7(3)
_computing_cell_refinement 'Bruker SMART'
_computing_data_collection 'Bruker SMART'
_computing_data_reduction 'Bruker SAINT'
_computing_molecular_graphics 'Bruker SHELXTL'
_computing_publication_material 'Bruker SHELXTL'
_computing_structure_refinement 'SHELXL-97 (Sheldrick, 1997)'
_computing_structure_solution 'SHELXS-97 (Sheldrick, 1990)'
_diffrn_ambient_temperature 223(2)
_diffrn_measured_fraction_theta_full 1.000
_diffrn_measured_fraction_theta_max 1.000
_diffrn_measurement_device_type 'CCD area detector'
_diffrn_measurement_method 'phi and omega scans'
_diffrn_radiation_monochromator graphite
_diffrn_radiation_source 'fine-focus sealed tube'
_diffrn_radiation_type MoK\a
_diffrn_radiation_wavelength 0.71073
_diffrn_reflns_av_R_equivalents 0.0355
_diffrn_reflns_av_sigmaI/netI 0.0636
_diffrn_reflns_limit_h_max 24
_diffrn_reflns_limit_h_min -24
_diffrn_reflns_limit_k_max 17
_diffrn_reflns_limit_k_min -20
_diffrn_reflns_limit_l_max 17
_diffrn_reflns_limit_l_min -17
_diffrn_reflns_number 15414
_diffrn_reflns_theta_full 25.00
_diffrn_reflns_theta_max 25.00
_diffrn_reflns_theta_min 1.55
_exptl_absorpt_coefficient_mu 1.156
_exptl_absorpt_correction_T_max 0.8367
_exptl_absorpt_correction_T_min 0.7851
_exptl_absorpt_correction_type 'Sadabs, (Sheldrick 2001)'
_exptl_crystal_colour Red
_exptl_crystal_density_diffrn 1.590
_exptl_crystal_density_meas 0
_exptl_crystal_density_method 'not measured'
_exptl_crystal_description Block
_exptl_crystal_F_000 2516
_exptl_crystal_size_max 0.22
_exptl_crystal_size_mid 0.18
_exptl_crystal_size_min 0.16
_refine_diff_density_max 1.533
_refine_diff_density_min -0.899
_refine_diff_density_rms 0.197
_refine_ls_abs_structure_details 'Flack H D (1983), Acta Cryst. A39, 876-881'
_refine_ls_abs_structure_Flack 0.00
_refine_ls_extinction_method none
_refine_ls_goodness_of_fit_ref 1.111
_refine_ls_hydrogen_treatment mixed
_refine_ls_matrix_type full
_refine_ls_number_parameters 353
_refine_ls_number_reflns 8574
_refine_ls_number_restraints 200
_refine_ls_restrained_S_all 1.122
_refine_ls_R_factor_all 0.1149
_refine_ls_R_factor_gt 0.1050
_refine_ls_shift/su_max 0.001
_refine_ls_shift/su_mean 0.000
_refine_ls_structure_factor_coef Fsqd
_refine_ls_weighting_details 'calc w=1/[\s^2^(Fo^2^)+(0.1400P)^2^+72.8740P] where P=(Fo^2^+2Fc^2^)/3'
_refine_ls_weighting_scheme calc
_refine_ls_wR_factor_gt 0.2661
_refine_ls_wR_factor_ref 0.2765
_reflns_number_gt 7583
_reflns_number_total 8574
_reflns_threshold_expression >2sigma(I)
_cod_data_source_file ic8007238-file003_03.cif
_cod_data_source_block 7205cc_complex_2a
_cod_depositor_comments
;
The following automatic conversions were performed:
'_symmetry_cell_setting' value 'Monoclinic' changed to 'monoclinic'
according to '/home/saulius/struct/CIF-dictionaries/cif_core.dic'
dictionary named 'cif_core.dic' version 2.4.1 from 2010-06-29.

Automatic conversion script
Id: cif_fix_enum 1527 2010-12-29 10:47:43Z saulius 
;
_cod_original_sg_symbol_H-M 'C c'
_cod_original_formula_sum 'C45.50 H36.50 Cl7.50 F3 Fe N O5 P2 Pd S'
_cod_database_code 4305752

loop_
_symmetry_equiv_pos_as_xyz
'x, y, z'
'x, -y, z+1/2'
'x+1/2, y+1/2, z'
'x+1/2, -y+1/2, z+1/2'

loop_
_atom_site_label
_atom_site_type_symbol
_atom_site_fract_x
_atom_site_fract_y
_atom_site_fract_z
_atom_site_U_iso_or_equiv
_atom_site_adp_type
_atom_site_occupancy
_atom_site_symmetry_multiplicity
_atom_site_calc_flag
_atom_site_refinement_flags
_atom_site_disorder_assembly
_atom_site_disorder_group
Pd1 Pd 0.58908(10) 0.75410(4) 0.39412(10) 0.0294(3) Uani 1 1 d . . .
P1 P 0.5637(2) 0.6688(2) 0.2756(3) 0.0398(11) Uani 1 1 d . . .
P2 P 0.61957(19) 0.6719(2) 0.5149(2) 0.0298(9) Uani 1 1 d . . .
O1 O 0.6172(7) 0.8382(7) 0.4929(7) 0.048(3) Uani 1 1 d U . .
O2 O 0.5098(7) 0.8523(7) 0.4761(8) 0.066(3) Uani 1 1 d U . .
S2 S 0.3305(5) 0.3158(8) 0.2967(7) 0.228(8) Uani 1 1 d DU . .
O1S O 0.3311(14) 0.2995(18) 0.2062(15) 0.269(13) Uani 1 1 d DU . .
O2S O 0.2766(11) 0.3042(16) 0.332(2) 0.228(10) Uani 1 1 d DU . .
O3S O 0.3971(11) 0.2972(15) 0.3659(15) 0.205(9) Uani 1 1 d DU . .
C2S C 0.3432(10) 0.4176(8) 0.3011(14) 0.166(15) Uiso 1 1 d D . .
F2 F 0.3990(11) 0.4266(13) 0.2719(18) 0.228(10) Uani 1 1 d D . .
F3 F 0.2855(11) 0.4393(12) 0.2442(13) 0.205(9) Uani 1 1 d D . .
F1 F 0.3532(13) 0.4327(15) 0.3913(14) 0.269(13) Uani 1 1 d D . .
N1 N 0.5714(4) 1.1558(4) 0.8007(4) 0.032(3) Uani 1 1 d GU . .
C1 C 0.6244(3) 1.1281(4) 0.7692(5) 0.026(3) Uani 1 1 d GU . .
H1 H 0.6671 1.1498 0.7907 0.031 Uiso 1 1 calc R . .
C2 C 0.6141(4) 1.0685(5) 0.7057(6) 0.042(4) Uani 1 1 d GU . .
H2 H 0.6500 1.0498 0.6844 0.050 Uiso 1 1 calc R . .
C3 C 0.5509(4) 1.0365(4) 0.6739(5) 0.038(3) Uani 1 1 d GU . .
C4 C 0.4979(3) 1.0642(4) 0.7054(6) 0.041(3) Uani 1 1 d GU . .
H4 H 0.4552 1.0425 0.6839 0.049 Uiso 1 1 calc R . .
C5 C 0.5082(3) 1.1238(5) 0.7689(5) 0.034(3) Uani 1 1 d GU . .
H5 H 0.4724 1.1425 0.7902 0.041 Uiso 1 1 calc R . .
C6 C 0.5722(9) 0.8688(9) 0.5126(11) 0.047(4) Uani 1 1 d U A .
C7 C 0.5822(9) 0.9318(9) 0.5833(10) 0.047(4) Uani 1 1 d U . .
H7 H 0.6268 0.9442 0.6120 0.056 Uiso 1 1 calc R A .
C8 C 0.5385(8) 0.9704(8) 0.6096(9) 0.044(3) Uani 1 1 d U A .
H8 H 0.4937 0.9556 0.5858 0.053 Uiso 1 1 calc R . .
C1A C 0.5837(3) 0.7069(3) 0.1738(3) 0.030(3) Uiso 1 1 d G A .
C2A C 0.5355(3) 0.7382(3) 0.1009(3) 0.036(3) Uiso 1 1 d G . .
H2A H 0.4900 0.7345 0.0998 0.043 Uiso 1 1 calc R A .
C3A C 0.5545(3) 0.7749(4) 0.0296(3) 0.048(3) Uiso 1 1 d G A .
H3A H 0.5219 0.7960 -0.0196 0.057 Uiso 1 1 calc R . .
C4A C 0.6217(4) 0.7803(4) 0.0312(4) 0.074(5) Uiso 1 1 d G . .
H4A H 0.6345 0.8051 -0.0170 0.089 Uiso 1 1 calc R A .
C5A C 0.6699(3) 0.7490(4) 0.1041(4) 0.073(5) Uiso 1 1 d G A .
H5A H 0.7154 0.7527 0.1051 0.088 Uiso 1 1 calc R . .
C6A C 0.6509(3) 0.7124(4) 0.1753(4) 0.052(4) Uiso 1 1 d G . .
H6A H 0.6836 0.6912 0.2246 0.063 Uiso 1 1 calc R A .
C1B C 0.4705(3) 0.6519(3) 0.2398(4) 0.050(4) Uiso 1 1 d G A .
C2B C 0.4304(2) 0.6828(4) 0.2920(4) 0.079(6) Uiso 1 1 d G . .
H2B H 0.4497 0.7121 0.3446 0.094 Uiso 1 1 calc R A .
C3B C 0.3618(2) 0.6704(5) 0.2663(5) 0.100 Uiso 1 1 d G A .
H3B H 0.3347 0.6913 0.3016 0.120 Uiso 1 1 calc R . .
C4B C 0.3333(3) 0.6271(6) 0.1886(5) 0.135(11) Uiso 1 1 d G . .
H4B H 0.2869 0.6187 0.1712 0.162 Uiso 1 1 calc R A .
C5B C 0.3733(3) 0.5962(5) 0.1364(4) 0.124(10) Uiso 1 1 d G A .
H5B H 0.3540 0.5669 0.0838 0.149 Uiso 1 1 calc R . .
C6B C 0.4419(3) 0.6086(4) 0.1620(4) 0.068(5) Uiso 1 1 d G . .
H6B H 0.4690 0.5877 0.1268 0.082 Uiso 1 1 calc R A .
C1C C 0.5861(3) 0.7036(4) 0.6087(3) 0.033(3) Uiso 1 1 d G A .
C2C C 0.5243(4) 0.6702(4) 0.6030(4) 0.086(6) Uiso 1 1 d G . .
H2C H 0.5052 0.6370 0.5540 0.103 Uiso 1 1 calc R A .
C3C C 0.4905(4) 0.6861(5) 0.6695(4) 0.119(9) Uiso 1 1 d G A .
H3C H 0.4486 0.6635 0.6656 0.142 Uiso 1 1 calc R . .
C4C C 0.5186(4) 0.7352(5) 0.7419(4) 0.150 Uiso 1 1 d G . .
H4C H 0.4958 0.7459 0.7869 0.180 Uiso 1 1 calc R A .
C5C C 0.5805(4) 0.7686(5) 0.7477(4) 0.085(6) Uiso 1 1 d G A .
H5C H 0.5995 0.8018 0.7966 0.103 Uiso 1 1 calc R . .
C6C C 0.6143(4) 0.7528(4) 0.6811(3) 0.071(5) Uiso 1 1 d G . .
H6C H 0.6561 0.7753 0.6850 0.085 Uiso 1 1 calc R A .
C1D C 0.7090(3) 0.6861(4) 0.5648(3) 0.064(5) Uiso 1 1 d G A .
C2D C 0.7446(3) 0.7236(4) 0.5112(4) 0.081(6) Uiso 1 1 d G . .
H2D H 0.7219 0.7475 0.4560 0.097 Uiso 1 1 calc R A .
C3D C 0.8140(3) 0.7257(5) 0.5392(4) 0.104(8) Uiso 1 1 d G A .
H3D H 0.8382 0.7511 0.5030 0.125 Uiso 1 1 calc R . .
C4D C 0.8477(3) 0.6904(6) 0.6208(5) 0.131(11) Uiso 1 1 d G . .
H4D H 0.8946 0.6919 0.6398 0.157 Uiso 1 1 calc R A .
C5D C 0.8120(3) 0.6530(6) 0.6745(4) 0.177(16) Uiso 1 1 d G A .
H5D H 0.8348 0.6291 0.7297 0.213 Uiso 1 1 calc R . .
C6D C 0.7426(3) 0.6508(4) 0.6464(4) 0.132(11) Uiso 1 1 d G . .
H6D H 0.7185 0.6255 0.6827 0.158 Uiso 1 1 calc R A .
Fe1 Fe 0.5985(3) 0.50714(19) 0.3908(3) 0.0328(11) Uani 0.601(8) 1 d P A 1
C11 C 0.5997(4) 0.5735(4) 0.2832(4) 0.020 Uiso 0.601(8) 1 d PG A 1
C12 C 0.5708(4) 0.5004(5) 0.2569(3) 0.030 Uiso 0.601(8) 1 d PG A 1
H12 H 0.5248 0.4907 0.2191 0.036 Uiso 0.601(8) 1 calc PR A 1
C13 C 0.6205(4) 0.4437(4) 0.2901(4) 0.030 Uiso 0.601(8) 1 d PG A 1
H13 H 0.6145 0.3876 0.2821 0.036 Uiso 0.601(8) 1 calc PR A 1
C14 C 0.6801(3) 0.4819(4) 0.3370(4) 0.030 Uiso 0.601(8) 1 d PG A 1
H14 H 0.7222 0.4568 0.3705 0.036 Uiso 0.601(8) 1 calc PR A 1
C15 C 0.6673(4) 0.5621(3) 0.3327(4) 0.030 Uiso 0.601(8) 1 d PG A 1
H15 H 0.6991 0.6027 0.3622 0.036 Uiso 0.601(8) 1 calc PR A 1
C16 C 0.5948(5) 0.5708(3) 0.5002(4) 0.030 Uiso 0.601(8) 1 d PG A 1
C17 C 0.6366(4) 0.5063(4) 0.5299(3) 0.030 Uiso 0.601(8) 1 d PG A 1
H17 H 0.6846 0.5079 0.5630 0.036 Uiso 0.601(8) 1 calc PR A 1
C18 C 0.5974(5) 0.4390(4) 0.5054(5) 0.030 Uiso 0.601(8) 1 d PG A 1
H18 H 0.6136 0.3854 0.5159 0.036 Uiso 0.601(8) 1 calc PR A 1
C19 C 0.5312(4) 0.4619(5) 0.4605(6) 0.030 Uiso 0.601(8) 1 d PG A 1
H19 H 0.4936 0.4269 0.4338 0.036 Uiso 0.601(8) 1 calc PR A 1
C20 C 0.5286(4) 0.5444(5) 0.4572(6) 0.030 Uiso 0.601(8) 1 d PG A 1
H20 H 0.4888 0.5765 0.4309 0.036 Uiso 0.601(8) 1 calc PR A 1
Fe2 Fe 0.6353(3) 0.5122(2) 0.4038(3) 0.0244(13) Uani 0.399(8) 1 d PG A 2
C21 C 0.6269(5) 0.5867(4) 0.2967(4) 0.020 Uiso 0.399(8) 1 d PG A 2
C22 C 0.6965(4) 0.5794(4) 0.3377(5) 0.035 Uiso 0.399(8) 1 d PG A 2
H22 H 0.7271 0.6213 0.3664 0.042 Uiso 0.399(8) 1 calc PR A 2
C23 C 0.7142(4) 0.5011(5) 0.3319(5) 0.035 Uiso 0.399(8) 1 d PG A 2
H23 H 0.7590 0.4787 0.3576 0.042 Uiso 0.399(8) 1 calc PR A 2
C24 C 0.6556(4) 0.4601(4) 0.2873(4) 0.035 Uiso 0.399(8) 1 d PG A 2
H24 H 0.6529 0.4045 0.2731 0.042 Uiso 0.399(8) 1 calc PR A 2
C25 C 0.6016(4) 0.5130(4) 0.2655(3) 0.035 Uiso 0.399(8) 1 d PG A 2
H25 H 0.5554 0.5013 0.2299 0.042 Uiso 0.399(8) 1 calc PR A 2
C26 C 0.6221(5) 0.5692(4) 0.5090(4) 0.035 Uiso 0.399(8) 1 d PG A 2
C27 C 0.6710(4) 0.5124(5) 0.5455(3) 0.035 Uiso 0.399(8) 1 d PG A 2
H27 H 0.7177 0.5223 0.5804 0.042 Uiso 0.399(8) 1 calc PR A 2
C28 C 0.6399(5) 0.4393(4) 0.5284(4) 0.035 Uiso 0.399(8) 1 d PG A 2
H28 H 0.6627 0.3891 0.5419 0.042 Uiso 0.399(8) 1 calc PR A 2
C29 C 0.5719(5) 0.4509(4) 0.4813(5) 0.035 Uiso 0.399(8) 1 d PG A 2
H29 H 0.5389 0.4101 0.4565 0.042 Uiso 0.399(8) 1 calc PR A 2
C30 C 0.5609(4) 0.5311(4) 0.4693(4) 0.035 Uiso 0.399(8) 1 d PG A 2
H30 H 0.5174 0.5562 0.4421 0.042 Uiso 0.399(8) 1 calc PR A 2
C3X C 0.1989(10) 0.5173(19) 0.4295(14) 0.100 Uiso 0.50 1 d PD B 1
H3X H 0.2056 0.4614 0.4238 0.120 Uiso 0.50 1 calc PR B 1
Cl7 Cl 0.2357(6) 0.5479(8) 0.5390(9) 0.107(4) Uani 0.50 1 d PDU B 1
Cl8 Cl 0.2336(10) 0.5673(13) 0.3548(14) 0.149(8) Uani 0.50 1 d PDU B 1
Cl9 Cl 0.1146(5) 0.5389(5) 0.4046(7) 0.075(3) Uani 0.50 1 d PDU B 1
C2Y C 0.9060(12) 0.5988(18) 0.3570(15) 0.100 Uiso 0.50 1 d PD C 2
H2Y H 0.9015 0.6550 0.3469 0.120 Uiso 0.50 1 calc PR C 2
Cl4 Cl 0.9866(8) 0.5687(8) 0.3683(12) 0.136(6) Uani 0.50 1 d PDU C 2
Cl5 Cl 0.8498(11) 0.5483(17) 0.2710(9) 0.194(10) Uani 0.50 1 d PDU C 2
Cl6 Cl 0.8883(9) 0.5722(10) 0.4583(8) 0.144(7) Uani 0.50 1 d PDU C 2
C3Y C 0.2495(13) 0.5351(14) 0.4188(15) 0.100 Uiso 0.50 1 d PD D 2
H3Y H 0.2776 0.5011 0.3918 0.120 Uiso 0.50 1 calc PR D 2
Cl9A Cl 0.1963(12) 0.4844(12) 0.4694(11) 0.182(10) Uani 0.50 1 d PDU D 2
Cl7A Cl 0.2963(8) 0.5912(7) 0.5082(10) 0.122(6) Uani 0.50 1 d PDU D 2
Cl8A Cl 0.2006(9) 0.5973(9) 0.3382(9) 0.105(5) Uani 0.50 1 d PDU D 2
C1X C 0.3108(10) 0.8227(15) 0.5187(17) 0.100 Uiso 0.50 1 d PD E 1
H1X H 0.3129 0.7861 0.5697 0.120 Uiso 1 1 calc R E 1
Cl3 Cl 0.2928(11) 0.9157(12) 0.5442(12) 0.208(14) Uani 0.50 1 d PD E 1
Cl2 Cl 0.3870(6) 0.8335(10) 0.4900(11) 0.196(8) Uani 0.75 1 d PD E 1
Cl1 Cl 0.2548(7) 0.7952(7) 0.4151(9) 0.167(5) Uani 0.75 1 d PD E 1
C1Z C 0.3169(12) 0.796(2) 0.5189(19) 0.100 Uiso 0.25 1 d PD F 3
Cl3A Cl 0.3376(18) 0.698(2) 0.536(4) 0.21(2) Uiso 0.25 1 d PD F 3
C1W C 0.367(2) 0.809(3) 0.493(3) 0.100 Uiso 0.25 1 d PD G 4
Cl3B Cl 0.335(3) 0.720(2) 0.510(4) 0.200 Uiso 0.25 1 d PD G 4
Cl2B Cl 0.324(3) 0.836(3) 0.382(3) 0.200 Uiso 0.25 1 d PD G 4
Cl1B Cl 0.338(3) 0.871(3) 0.565(3) 0.200 Uiso 0.25 1 d PD G 4

loop_
_atom_site_aniso_label
_atom_site_aniso_U_11
_atom_site_aniso_U_22
_atom_site_aniso_U_33
_atom_site_aniso_U_23
_atom_site_aniso_U_13
_atom_site_aniso_U_12
Pd1 0.0614(5) 0.0106(3) 0.0166(3) 0.0014(4) 0.0108(3) 0.0063(5)
P1 0.085(3) 0.0140(18) 0.025(2) 0.0048(15) 0.022(2) 0.0017(18)
P2 0.045(2) 0.027(2) 0.0188(18) 0.0085(15) 0.0117(15) 0.0147(16)
O1 0.075(7) 0.041(6) 0.027(5) 0.002(4) 0.012(5) 0.017(5)
O2 0.098(9) 0.047(6) 0.060(6) -0.012(5) 0.033(6) 0.026(6)
S2 0.124(8) 0.45(2) 0.116(7) 0.014(11) 0.039(6) -0.118(12)
O1S 0.27(3) 0.35(3) 0.176(18) -0.07(2) 0.047(18) 0.09(2)
O2S 0.21(2) 0.22(2) 0.31(2) 0.047(19) 0.178(19) -0.014(15)
O3S 0.194(17) 0.25(2) 0.166(14) 0.116(15) 0.042(13) 0.089(16)
F2 0.21(2) 0.22(2) 0.31(2) 0.047(19) 0.178(19) -0.014(15)
F3 0.194(17) 0.25(2) 0.166(14) 0.116(15) 0.042(13) 0.089(16)
F1 0.27(3) 0.35(3) 0.176(18) -0.07(2) 0.047(18) 0.09(2)
N1 0.055(6) 0.021(5) 0.011(5) 0.010(4) -0.009(4) 0.004(5)
C1 0.035(6) 0.022(5) 0.016(5) -0.005(4) 0.001(4) 0.006(4)
C2 0.048(7) 0.028(6) 0.048(7) -0.002(5) 0.012(6) 0.008(5)
C3 0.044(6) 0.033(6) 0.036(6) 0.005(5) 0.006(5) 0.001(5)
C4 0.041(6) 0.034(6) 0.044(6) -0.003(5) 0.003(5) -0.010(5)
C5 0.036(6) 0.035(6) 0.030(6) -0.004(4) 0.005(5) 0.005(5)
C6 0.048(7) 0.045(7) 0.043(7) 0.007(6) 0.001(6) -0.005(6)
C7 0.056(7) 0.044(7) 0.043(7) -0.010(6) 0.018(6) 0.002(6)
C8 0.064(7) 0.034(6) 0.036(6) -0.015(5) 0.012(5) -0.002(5)
Fe1 0.055(3) 0.0185(13) 0.0321(16) -0.0018(16) 0.0245(18) 0.002(2)
Fe2 0.027(3) 0.010(2) 0.034(3) 0.0021(16) 0.002(2) 0.006(2)
Cl7 0.088(8) 0.106(9) 0.106(9) -0.022(7) -0.012(7) 0.004(7)
Cl8 0.144(17) 0.147(17) 0.181(19) -0.025(14) 0.088(15) -0.007(13)
Cl9 0.116(8) 0.052(5) 0.060(5) -0.004(4) 0.030(6) -0.019(5)
Cl4 0.194(16) 0.068(8) 0.163(14) -0.047(8) 0.077(12) -0.031(9)
Cl5 0.27(2) 0.26(2) 0.050(7) -0.015(11) 0.033(11) 0.011(19)
Cl6 0.215(18) 0.139(13) 0.070(8) 0.011(8) 0.022(10) 0.051(12)
Cl9A 0.25(2) 0.22(2) 0.085(10) 0.015(11) 0.066(12) -0.091(17)
Cl7A 0.147(12) 0.077(8) 0.098(9) -0.006(7) -0.048(9) -0.011(8)
Cl8A 0.126(12) 0.088(9) 0.082(8) 0.007(7) -0.003(8) 0.006(8)
Cl3 0.25(3) 0.21(2) 0.100(11) -0.088(14) -0.082(15) 0.080(19)
Cl2 0.122(10) 0.27(2) 0.180(14) 0.025(14) 0.018(10) -0.073(12)
Cl1 0.211(15) 0.129(10) 0.142(10) 0.004(8) 0.013(10) -0.006(10)

loop_
_atom_type_symbol
_atom_type_description
_atom_type_scat_dispersion_real
_atom_type_scat_dispersion_imag
_atom_type_scat_source
C C 0.0033 0.0016 'International Tables Vol C Tables 4.2.6.8 and 6.1.1.4'
H H 0.0000 0.0000 'International Tables Vol C Tables 4.2.6.8 and 6.1.1.4'
N N 0.0061 0.0033 'International Tables Vol C Tables 4.2.6.8 and 6.1.1.4'
O O 0.0106 0.0060 'International Tables Vol C Tables 4.2.6.8 and 6.1.1.4'
P P 0.1023 0.0942 'International Tables Vol C Tables 4.2.6.8 and 6.1.1.4'
Pd Pd -0.9988 1.0072 'International Tables Vol C Tables 4.2.6.8 and 6.1.1.4'
Fe Fe 0.3463 0.8444 'International Tables Vol C Tables 4.2.6.8 and 6.1.1.4'
S S 0.1246 0.1234 'International Tables Vol C Tables 4.2.6.8 and 6.1.1.4'
Cl Cl 0.1484 0.1585 'International Tables Vol C Tables 4.2.6.8 and 6.1.1.4'
F F 0.0171 0.0103 'International Tables Vol C Tables 4.2.6.8 and 6.1.1.4'

loop_
_geom_angle_atom_site_label_1
_geom_angle_atom_site_label_2
_geom_angle_atom_site_label_3
_geom_angle
_geom_angle_site_symmetry_1
_geom_angle_site_symmetry_3
_geom_angle_publ_flag
O1 Pd1 N1 85.3(3) . 2_574 ?
O1 Pd1 P2 84.4(3) . . ?
N1 Pd1 P2 169.3(2) 2_574 . ?
O1 Pd1 P1 173.8(4) . . ?
N1 Pd1 P1 89.9(2) 2_574 . ?
P2 Pd1 P1 100.14(10) . . ?
C11 P1 C1A 102.0(3) . . ?
C11 P1 C1B 104.5(4) . . ?
C1A P1 C1B 104.8(3) . . ?
C11 P1 C21 18.09(8) . . ?
C1A P1 C21 96.8(3) . . ?
C1B P1 C21 122.5(4) . . ?
C11 P1 Pd1 122.7(3) . . ?
C1A P1 Pd1 111.5(3) . . ?
C1B P1 Pd1 109.7(3) . . ?
C21 P1 Pd1 110.4(3) . . ?
C26 P2 C1C 111.4(3) . . ?
C26 P2 C1D 96.7(4) . . ?
C1C P2 C1D 100.9(3) . . ?
C26 P2 C16 17.38(7) . . ?
C1C P2 C16 103.6(3) . . ?
C1D P2 C16 113.8(4) . . ?
C26 P2 Pd1 126.5(3) . . ?
C1C P2 Pd1 110.4(3) . . ?
C1D P2 Pd1 106.6(3) . . ?
C16 P2 Pd1 119.8(3) . . ?
C6 O1 Pd1 114.2(12) . . ?
O2S S2 O1S 124.0(13) . . ?
O2S S2 O3S 112.9(12) . . ?
O1S S2 O3S 112.8(12) . . ?
O2S S2 C2S 105.0(12) . . ?
O1S S2 C2S 101.5(13) . . ?
O3S S2 C2S 95.0(10) . . ?
F3 C2S F1 118.2(15) . . ?
F3 C2S F2 117.4(15) . . ?
F1 C2S F2 112.6(14) . . ?
F3 C2S S2 99.1(12) . . ?
F1 C2S S2 102.3(13) . . ?
F2 C2S S2 103.5(13) . . ?
C1 N1 C5 120.0 . . ?
C1 N1 Pd1 118.5(4) . 2_575 ?
C5 N1 Pd1 121.5(4) . 2_575 ?
N1 C1 C2 120.0 . . ?
C1 C2 C3 120.0 . . ?
C4 C3 C2 120.0 . . ?
C4 C3 C8 118.2(8) . . ?
C2 C3 C8 121.7(8) . . ?
C5 C4 C3 120.0 . . ?
C4 C5 N1 120.0 . . ?
O1 C6 O2 123.9(16) . . ?
O1 C6 C7 122.4(15) . . ?
O2 C6 C7 113.7(16) . . ?
C8 C7 C6 128.9(17) . . ?
C7 C8 C3 126.6(15) . . ?
C2A C1A C6A 120.0 . . ?
C2A C1A P1 122.4(2) . . ?
C6A C1A P1 117.2(2) . . ?
C3A C2A C1A 120.0 . . ?
C2A C3A C4A 120.0 . . ?
C5A C4A C3A 120.0 . . ?
C4A C5A C6A 120.0 . . ?
C5A C6A C1A 120.0 . . ?
C2B C1B C6B 120.0 . . ?
C2B C1B P1 119.61(19) . . ?
C6B C1B P1 120.39(19) . . ?
C3B C2B C1B 120.0 . . ?
C4B C3B C2B 120.0 . . ?
C3B C4B C5B 120.0 . . ?
C6B C5B C4B 120.0 . . ?
C5B C6B C1B 120.0 . . ?
C2C C1C C6C 120.0 . . ?
C2C C1C P2 110.8(2) . . ?
C6C C1C P2 129.1(2) . . ?
C3C C2C C1C 120.0 . . ?
C2C C3C C4C 120.0 . . ?
C5C C4C C3C 120.0 . . ?
C4C C5C C6C 120.0 . . ?
C5C C6C C1C 120.0 . . ?
C2D C1D C6D 120.0 . . ?
C2D C1D P2 117.40(19) . . ?
C6D C1D P2 121.81(19) . . ?
C1D C2D C3D 120.0 . . ?
C4D C3D C2D 120.0 . . ?
C3D C4D C5D 120.0 . . ?
C6D C5D C4D 120.0 . . ?
C5D C6D C1D 120.0 . . ?
C12 Fe1 C11 42.16(13) . . ?
C12 Fe1 C16 145.0(3) . . ?
C11 Fe1 C16 111.0(3) . . ?
C12 Fe1 C13 41.85(13) . . ?
C11 Fe1 C13 69.8(2) . . ?
C16 Fe1 C13 169.6(3) . . ?
C12 Fe1 C17 173.4(3) . . ?
C11 Fe1 C17 139.1(3) . . ?
C16 Fe1 C17 41.12(12) . . ?
C13 Fe1 C17 131.6(3) . . ?
C12 Fe1 C20 117.5(2) . . ?
C11 Fe1 C20 111.6(3) . . ?
C16 Fe1 C20 41.18(11) . . ?
C13 Fe1 C20 148.9(3) . . ?
C17 Fe1 C20 68.84(19) . . ?
C12 Fe1 C15 69.3(2) . . ?
C11 Fe1 C15 40.65(12) . . ?
C16 Fe1 C15 105.5(2) . . ?
C13 Fe1 C15 68.03(18) . . ?
C17 Fe1 C15 108.0(2) . . ?
C20 Fe1 C15 134.4(3) . . ?
C12 Fe1 C18 138.7(3) . . ?
C11 Fe1 C18 179.0(3) . . ?
C16 Fe1 C18 68.1(2) . . ?
C13 Fe1 C18 111.1(3) . . ?
C17 Fe1 C18 40.10(12) . . ?
C20 Fe1 C18 67.74(18) . . ?
C15 Fe1 C18 139.3(3) . . ?
C12 Fe1 C14 68.96(19) . . ?
C11 Fe1 C14 68.19(18) . . ?
C16 Fe1 C14 129.7(2) . . ?
C13 Fe1 C14 40.25(10) . . ?
C17 Fe1 C14 105.0(2) . . ?
C20 Fe1 C14 170.8(3) . . ?
C15 Fe1 C14 39.65(10) . . ?
C18 Fe1 C14 112.3(3) . . ?
C12 Fe1 C19 115.9(2) . . ?
C11 Fe1 C19 140.4(3) . . ?
C16 Fe1 C19 67.99(18) . . ?
C13 Fe1 C19 118.5(3) . . ?
C17 Fe1 C19 67.36(19) . . ?
C20 Fe1 C19 40.31(10) . . ?
C15 Fe1 C19 173.5(3) . . ?
C18 Fe1 C19 39.49(11) . . ?
C14 Fe1 C19 144.8(3) . . ?
C12 C11 C15 108.0 . . ?
C12 C11 P1 131.8(5) . . ?
C15 C11 P1 119.7(5) . . ?
C12 C11 Fe1 67.31(16) . . ?
C15 C11 Fe1 73.14(13) . . ?
P1 C11 Fe1 119.4(4) . . ?
C11 C12 C13 108.0 . . ?
C11 C12 Fe1 70.53(17) . . ?
C13 C12 Fe1 71.63(16) . . ?
C14 C13 C12 108.0 . . ?
C14 C13 Fe1 72.95(13) . . ?
C12 C13 Fe1 66.52(16) . . ?
C13 C14 C15 108.0 . . ?
C13 C14 Fe1 66.79(15) . . ?
C15 C14 Fe1 69.62(16) . . ?
C14 C15 C11 108.0 . . ?
C14 C15 Fe1 70.74(16) . . ?
C11 C15 Fe1 66.21(16) . . ?
C17 C16 C20 108.9 . . ?
C17 C16 P2 126.4(5) . . ?
C20 C16 P2 124.7(5) . . ?
C17 C16 Fe1 70.78(17) . . ?
C20 C16 Fe1 71.77(13) . . ?
P2 C16 Fe1 124.2(4) . . ?
C18 C17 C16 108.0 . . ?
C18 C17 Fe1 72.27(16) . . ?
C16 C17 Fe1 68.10(16) . . ?
C17 C18 C19 108.0 . . ?
C17 C18 Fe1 67.63(15) . . ?
C19 C18 Fe1 70.38(13) . . ?
C18 C19 C20 108.7 . . ?
C18 C19 Fe1 70.13(15) . . ?
C20 C19 Fe1 68.47(16) . . ?
C16 C20 C19 106.4 . . ?
C16 C20 Fe1 67.04(15) . . ?
C19 C20 Fe1 71.22(16) . . ?
C26 Fe2 C25 138.8 . . ?
C26 Fe2 C21 108.5 . . ?
C25 Fe2 C21 40.9 . . ?
C26 Fe2 C30 41.4 . . ?
C25 Fe2 C30 113.0 . . ?
C21 Fe2 C30 110.7 . . ?
C26 Fe2 C27 41.3 . . ?
C25 Fe2 C27 179.2 . . ?
C21 Fe2 C27 138.4 . . ?
C30 Fe2 C27 67.6 . . ?
C26 Fe2 C24 174.1 . . ?
C25 Fe2 C24 40.2 . . ?
C21 Fe2 C24 67.2 . . ?
C30 Fe2 C24 143.2 . . ?
C27 Fe2 C24 139.7 . . ?
C26 Fe2 C22 108.8 . . ?
C25 Fe2 C22 66.9 . . ?
C21 Fe2 C22 39.5 . . ?
C30 Fe2 C22 137.6 . . ?
C27 Fe2 C22 112.3 . . ?
C24 Fe2 C22 65.3 . . ?
C26 Fe2 C23 136.6 . . ?
C25 Fe2 C23 66.1 . . ?
C21 Fe2 C23 65.7 . . ?
C30 Fe2 C23 175.8 . . ?
C27 Fe2 C23 113.3 . . ?
C24 Fe2 C23 38.5 . . ?
C22 Fe2 C23 38.2 . . ?
C26 Fe2 C29 66.1 . . ?
C25 Fe2 C29 116.5 . . ?
C21 Fe2 C29 140.5 . . ?
C30 Fe2 C29 38.2 . . ?
C27 Fe2 C29 64.3 . . ?
C24 Fe2 C29 119.8 . . ?
C22 Fe2 C29 174.9 . . ?
C23 Fe2 C29 146.0 . . ?
C26 Fe2 C28 66.0 . . ?
C25 Fe2 C28 142.6 . . ?
C21 Fe2 C28 174.3 . . ?
C30 Fe2 C28 64.3 . . ?
C27 Fe2 C28 38.1 . . ?
C24 Fe2 C28 118.4 . . ?
C22 Fe2 C28 142.3 . . ?
C23 Fe2 C28 119.1 . . ?
C29 Fe2 C28 36.9 . . ?
C25 C21 C22 108.0 . . ?
C25 C21 P1 116.4(5) . . ?
C22 C21 P1 135.6(5) . . ?
C25 C21 Fe2 68.6 . . ?
C22 C21 Fe2 74.3 . . ?
P1 C21 Fe2 121.5(3) . . ?
C21 C22 C23 108.0 . . ?
C21 C22 Fe2 66.2 . . ?
C23 C22 Fe2 72.5 . . ?
C24 C23 C22 108.0 . . ?
C24 C23 Fe2 67.8 . . ?
C22 C23 Fe2 69.3 . . ?
C23 C24 C25 108.0 . . ?
C23 C24 Fe2 73.7 . . ?
C25 C24 Fe2 66.4 . . ?
C21 C25 C24 108.0 . . ?
C21 C25 Fe2 70.4 . . ?
C24 C25 Fe2 73.4 . . ?
C27 C26 C30 108.0 . . ?
C27 C26 P2 134.6(5) . . ?
C30 C26 P2 116.9(5) . . ?
C27 C26 Fe2 74.0 . . ?
C30 C26 Fe2 73.6 . . ?
P2 C26 Fe2 124.1(3) . . ?
C26 C27 C28 108.0 . . ?
C26 C27 Fe2 64.7 . . ?
C28 C27 Fe2 77.7 . . ?
C27 C28 C29 108.0 . . ?
C27 C28 Fe2 64.2 . . ?
C29 C28 Fe2 71.4 . . ?
C30 C29 C28 108.0 . . ?
C30 C29 Fe2 64.0 . . ?
C28 C29 Fe2 71.7 . . ?
C29 C30 C26 108.0 . . ?
C29 C30 Fe2 77.8 . . ?
C26 C30 Fe2 65.0 . . ?
Cl7 C3X Cl8 108.4(15) . . ?
Cl7 C3X Cl9 108.2(14) . . ?
Cl8 C3X Cl9 108.5(15) . . ?
Cl4 C2Y Cl6 104.7(14) . . ?
Cl4 C2Y Cl5 111.5(16) . . ?
Cl6 C2Y Cl5 105.5(14) . . ?
Cl9A C3Y Cl7A 103.7(14) . . ?
Cl9A C3Y Cl8A 107.5(15) . . ?
Cl7A C3Y Cl8A 107.3(14) . . ?
Cl3 C1X Cl2 102.4(14) . . ?
Cl3 C1X Cl1 108.8(14) . . ?
Cl2 C1X Cl1 104.0(13) . . ?
Cl3B C1W Cl2B 105.2(16) . . ?
Cl3B C1W Cl1B 104.7(16) . . ?
Cl2B C1W Cl1B 104.4(16) . . ?

loop_
_geom_bond_atom_site_label_1
_geom_bond_atom_site_label_2
_geom_bond_distance
_geom_bond_site_symmetry_2
_geom_bond_publ_flag
Pd1 O1 2.061(11) . ?
Pd1 N1 2.076(5) 2_574 ?
Pd1 P2 2.273(4) . ?
Pd1 P1 2.277(4) . ?
P1 C11 1.812(7) . ?
P1 C1A 1.815(6) . ?
P1 C1B 1.890(7) . ?
P1 C21 1.910(8) . ?
P2 C26 1.793(7) . ?
P2 C1C 1.812(6) . ?
P2 C1D 1.827(7) . ?
P2 C16 1.831(8) . ?
O1 C6 1.18(2) . ?
O2 C6 1.30(2) . ?
S2 O2S 1.368(16) . ?
S2 O1S 1.395(16) . ?
S2 O3S 1.533(16) . ?
S2 C2S 1.791(10) . ?
C2S F3 1.332(17) . ?
C2S F1 1.346(18) . ?
C2S F2 1.348(18) . ?
N1 C1 1.3900 . ?
N1 C5 1.3900 . ?
N1 Pd1 2.076(5) 2_575 ?
C1 C2 1.3900 . ?
C2 C3 1.3900 . ?
C3 C4 1.3900 . ?
C3 C8 1.483(13) . ?
C4 C5 1.3900 . ?
C6 C7 1.50(2) . ?
C7 C8 1.27(2) . ?
C1A C2A 1.3900 . ?
C1A C6A 1.3900 . ?
C2A C3A 1.3900 . ?
C3A C4A 1.3900 . ?
C4A C5A 1.3900 . ?
C5A C6A 1.3900 . ?
C1B C2B 1.3901 . ?
C1B C6B 1.3901 . ?
C2B C3B 1.3900 . ?
C3B C4B 1.3899 . ?
C4B C5B 1.3900 . ?
C5B C6B 1.3899 . ?
C1C C2C 1.3900 . ?
C1C C6C 1.3900 . ?
C2C C3C 1.3899 . ?
C3C C4C 1.3900 . ?
C4C C5C 1.3900 . ?
C5C C6C 1.3900 . ?
C1D C2D 1.3900 . ?
C1D C6D 1.3901 . ?
C2D C3D 1.3901 . ?
C3D C4D 1.3900 . ?
C4D C5D 1.3900 . ?
C5D C6D 1.3900 . ?
Fe1 C12 1.952(6) . ?
Fe1 C11 1.995(6) . ?
Fe1 C16 2.003(6) . ?
Fe1 C13 2.020(6) . ?
Fe1 C17 2.039(6) . ?
Fe1 C20 2.067(5) . ?
Fe1 C15 2.086(5) . ?
Fe1 C18 2.100(6) . ?
Fe1 C14 2.101(5) . ?
Fe1 C19 2.103(5) . ?
C11 C12 1.4200 . ?
C11 C15 1.4200 . ?
C12 C13 1.4200 . ?
C13 C14 1.4200 . ?
C14 C15 1.4200 . ?
C16 C17 1.4201 . ?
C16 C20 1.4326 . ?
C17 C18 1.4200 . ?
C18 C19 1.4201 . ?
C19 C20 1.4371 . ?
Fe2 C26 1.9475 . ?
Fe2 C25 2.0177 . ?
Fe2 C21 2.0414 . ?
Fe2 C30 2.0615 . ?
Fe2 C27 2.0703 . ?
Fe2 C24 2.1108 . ?
Fe2 C22 2.1474 . ?
Fe2 C23 2.1885 . ?
Fe2 C29 2.2418 . ?
Fe2 C28 2.2468 . ?
C21 C25 1.4199 . ?
C21 C22 1.4200 . ?
C22 C23 1.4201 . ?
C23 C24 1.4199 . ?
C24 C25 1.4200 . ?
C26 C27 1.4200 . ?
C26 C30 1.4200 . ?
C27 C28 1.4200 . ?
C28 C29 1.4201 . ?
C29 C30 1.4200 . ?
C3X Cl7 1.713(19) . ?
C3X Cl8 1.719(19) . ?
C3X Cl9 1.732(19) . ?
C2Y Cl4 1.718(19) . ?
C2Y Cl6 1.722(19) . ?
C2Y Cl5 1.740(19) . ?
C3Y Cl9A 1.73(2) . ?
C3Y Cl7A 1.742(19) . ?
C3Y Cl8A 1.743(19) . ?
C1X Cl3 1.728(19) . ?
C1X Cl2 1.750(19) . ?
C1X Cl1 1.754(19) . ?
C1Z Cl3A 1.75(2) . ?
C1W Cl3B 1.73(2) . ?
C1W Cl2B 1.74(2) . ?
C1W Cl1B 1.75(2) . ?
